data_7117785
loop_
_publ_author_name
'Junjun Feng'
'Xin Li'
'Jin-Pei Cheng'

_publ_section_title
;
 An asymmetric allylic alkylation reaction of 3-alkylidene oxindoles
;
_journal_name_full Chem.Commun.
_journal_page_first 14342
_journal_paper_doi 10.1039/C5cc06182B
_journal_volume 51
_journal_year 2015
_chemical_absolute_configuration 'CHOOSE rm ad rmad syn or unk'
_chemical_formula_moiety 'C32 H30 F N O5'
_chemical_formula_sum 'C32 H30 F N O5'
_chemical_formula_weight 527.57
_space_group_crystal_system monoclinic
_space_group_IT_number 4
_space_group_name_Hall 'P 2yb'
_space_group_name_H-M_alt 'P 1 21 1'
_symmetry_space_group_name_Hall 'P 2yb'
_symmetry_space_group_name_H-M 'P 1 21 1'
_atom_sites_solution_hydrogens geom
_atom_sites_solution_primary direct
_atom_sites_solution_secondary difmap
_audit_creation_method SHELXL-2014/7
_audit_update_record
;
2015-07-23 deposited with the CCDC.
2015-08-07 downloaded from the CCDC.
;
_cell_angle_alpha 90
_cell_angle_beta 106.488(5)
_cell_angle_gamma 90
_cell_formula_units_Z 4
_cell_length_a 11.665(2)
_cell_length_b 18.047(3)
_cell_length_c 13.710(3)
_cell_measurement_reflns_used 1821
_cell_measurement_temperature 173(2)
_cell_measurement_theta_max 78.90
_cell_measurement_theta_min 30.20
_cell_volume 2767.5(9)
_computing_cell_refinement 'CrystalClear-SM Expert 2.1 b42'
_computing_data_collection 'CrystalClear-SM Expert 2.1 b42 (Rigaku, 2015)'
_computing_data_reduction 'CrystalClear-SM Expert 2.1 b42'
_computing_molecular_graphics 'CrystalStructure 4.1'
_computing_publication_material 'CrystalStructure 4.1 (Rigaku, 2014)'
_computing_structure_refinement 'SHELXL-2014/7 (Sheldrick, 2014)'
_computing_structure_solution 'SIR2011 (Burla, et al., 2012)'
_diffrn_ambient_temperature 173(2)
_diffrn_detector_area_resol_mean 5.814
_diffrn_measured_fraction_theta_full 0.984
_diffrn_measured_fraction_theta_max 0.967
_diffrn_measurement_device_type 'Rigaku XtaLAB P200'
_diffrn_measurement_method \w
_diffrn_radiation_type CuK\a
_diffrn_radiation_wavelength 1.54187
_diffrn_reflns_av_R_equivalents 0.0298
_diffrn_reflns_av_unetI/netI 0.0228
_diffrn_reflns_laue_measured_fraction_full 0.984
_diffrn_reflns_laue_measured_fraction_max 0.967
_diffrn_reflns_limit_h_max 10
_diffrn_reflns_limit_h_min -13
_diffrn_reflns_limit_k_max 22
_diffrn_reflns_limit_k_min -22
_diffrn_reflns_limit_l_max 17
_diffrn_reflns_limit_l_min -17
_diffrn_reflns_number 46860
_diffrn_reflns_point_group_measured_fraction_full 0.981
_diffrn_reflns_point_group_measured_fraction_max 0.954
_diffrn_reflns_theta_full 67.687
_diffrn_reflns_theta_max 79.251
_diffrn_reflns_theta_min 6.302
_exptl_absorpt_coefficient_mu 0.735
_exptl_absorpt_correction_T_max 0.915
_exptl_absorpt_correction_T_min 0.677
_exptl_absorpt_correction_type multi-scan
_exptl_absorpt_process_details 'REQAB (Rigaku, 1998)'
_exptl_crystal_colour colorless
_exptl_crystal_density_diffrn 1.266
_exptl_crystal_density_method 'not measured'
_exptl_crystal_description prism
_exptl_crystal_F_000 1112
_exptl_crystal_size_max 0.220
_exptl_crystal_size_mid 0.200
_exptl_crystal_size_min 0.120
_refine_diff_density_max 0.218
_refine_diff_density_min -0.163
_refine_diff_density_rms 0.031
_refine_ls_abs_structure_details
; 
 Flack x determined using 4818 quotients [(I+)-(I-)]/[(I+)+(I-)] 
 (Parsons, Flack and Wagner, Acta Cryst. B69 (2013) 249-259). 
;
_refine_ls_abs_structure_Flack 0.10(6)
_refine_ls_extinction_coef 0.0016(3)
_refine_ls_extinction_expression Fc^*^=kFc[1+0.001xFc^2^\l^3^/sin(2\q)]^-1/4^
_refine_ls_extinction_method 'SHELXL-2014/7 (Sheldrick 2014'
_refine_ls_goodness_of_fit_ref 1.083
_refine_ls_hydrogen_treatment constr
_refine_ls_matrix_type full
_refine_ls_number_parameters 712
_refine_ls_number_reflns 11424
_refine_ls_number_restraints 1
_refine_ls_restrained_S_all 1.083
_refine_ls_R_factor_all 0.0375
_refine_ls_R_factor_gt 0.0357
_refine_ls_shift/su_max 0.000
_refine_ls_shift/su_mean 0.000
_refine_ls_structure_factor_coef Fsqd
_refine_ls_weighting_details 'w=1/[\s^2^(Fo^2^)+(0.0704P)^2^+0.0931P] where P=(Fo^2^+2Fc^2^)/3'
_refine_ls_weighting_scheme calc
_refine_ls_wR_factor_gt 0.1020
_refine_ls_wR_factor_ref 0.1029
_reflns_Friedel_coverage 0.911
_reflns_friedel_fraction_full 0.977
_reflns_friedel_fraction_max 0.940
_reflns_number_gt 10687
_reflns_number_total 11424
_reflns_threshold_expression 'I > 2\s(I)'
_cod_data_source_file c5cc06182b2.cif
_cod_data_source_block shelxl
_cod_database_code 7117785
_shelx_shelxl_version_number 2014/7
_shelx_space_group_comment
; 
The symmetry employed for this shelxl refinement is uniquely defined 
by the following loop, which should always be used as a source of 
symmetry information in preference to the above space-group names. 
They are only intended as comments. 
;
_shelx_estimated_absorpt_t_min 0.855
_shelx_estimated_absorpt_t_max 0.917

loop_
_space_group_symop_operation_xyz
'x, y, z'
'-x, y+1/2, -z'

loop_
_atom_site_label
_atom_site_type_symbol
_atom_site_fract_x
_atom_site_fract_y
_atom_site_fract_z
_atom_site_U_iso_or_equiv
_atom_site_adp_type
_atom_site_occupancy
_atom_site_site_symmetry_order
_atom_site_calc_flag
_atom_site_refinement_flags_posn
_atom_site_refinement_flags_adp
_atom_site_refinement_flags_occupancy
_atom_site_disorder_assembly
_atom_site_disorder_group
F1 F -0.16273(14) 0.18374(10) 0.37362(14) 0.0643(4) Uani 1 1 d . . . . .
F2 F 0.06157(16) 0.66019(11) 0.95380(16) 0.0767(6) Uani 1 1 d . . . . .
O1 O 0.19124(17) 0.35980(9) 0.79643(13) 0.0476(4) Uani 1 1 d . . . . .
O2 O 0.3614(2) 0.29341(17) 0.36912(16) 0.0774(7) Uani 1 1 d . . . . .
O3 O 0.5112(3) 0.2354(2) 0.4796(2) 0.1041(11) Uani 1 1 d . . . . .
O4 O -0.02476(17) 0.43906(12) 0.96565(14) 0.0553(5) Uani 1 1 d . . . . .
O5 O 0.15476(15) 0.38813(10) 0.97353(12) 0.0457(4) Uani 1 1 d . . . . .
O6 O 0.52841(14) 0.49445(9) 0.65258(11) 0.0419(3) Uani 1 1 d . . . . .
O7 O 0.6354(3) 0.57053(15) 1.12647(15) 0.0794(8) Uani 1 1 d . . . . .
O8 O 0.7084(2) 0.66119(11) 1.05268(15) 0.0635(5) Uani 1 1 d . . . . .
O9 O 0.75157(16) 0.41380(11) 0.48921(13) 0.0506(4) Uani 1 1 d . . . . .
O10 O 0.57853(15) 0.47324(12) 0.47873(12) 0.0499(4) Uani 1 1 d . . . . .
N1 N 0.04697(16) 0.43886(10) 0.82618(13) 0.0347(4) Uani 1 1 d . . . . .
N2 N 0.67282(15) 0.41431(10) 0.62420(12) 0.0334(3) Uani 1 1 d . . . . .
C1 C 0.12025(19) 0.41000(11) 0.76846(15) 0.0348(4) Uani 1 1 d . . . . .
C2 C 0.08893(18) 0.45155(10) 0.66973(15) 0.0321(4) Uani 1 1 d . . . . .
C3 C -0.00713(18) 0.50270(11) 0.67446(15) 0.0324(4) Uani 1 1 d . . . . .
C4 C -0.03135(18) 0.49357(11) 0.76864(16) 0.0337(4) Uani 1 1 d . . . . .
C5 C -0.1150(2) 0.53660(13) 0.79687(18) 0.0410(5) Uani 1 1 d . . . . .
H5 H -0.1316 0.5290 0.8601 0.049 Uiso 1 1 calc R U . . .
C6 C -0.1738(2) 0.59126(13) 0.7297(2) 0.0439(5) Uani 1 1 d . . . . .
H6 H -0.2314 0.6215 0.7475 0.053 Uiso 1 1 calc R U . . .
C7 C -0.1502(2) 0.60251(13) 0.63743(18) 0.0406(5) Uani 1 1 d . . . . .
H7 H -0.1905 0.6408 0.5933 0.049 Uiso 1 1 calc R U . . .
C8 C -0.0675(2) 0.55793(12) 0.60904(17) 0.0371(4) Uani 1 1 d . . . . .
H8 H -0.0524 0.5652 0.5452 0.045 Uiso 1 1 calc R U . . .
C9 C 0.14771(18) 0.44365(11) 0.59728(15) 0.0322(4) Uani 1 1 d . . . . .
C10 C 0.25873(18) 0.39687(12) 0.61251(15) 0.0358(4) Uani 1 1 d . . . . .
H10A H 0.2659 0.3640 0.6718 0.043 Uiso 1 1 calc R U . . .
H10B H 0.3292 0.4300 0.6293 0.043 Uiso 1 1 calc R U . . .
C11 C 0.26229(18) 0.34863(11) 0.52047(15) 0.0329(4) Uani 1 1 d . . . . .
H11 H 0.2665 0.3829 0.4643 0.039 Uiso 1 1 calc R U . . .
C12 C 0.37426(19) 0.30029(12) 0.54515(17) 0.0382(4) Uani 1 1 d . . . . .
C13 C 0.4117(2) 0.27656(16) 0.4542(2) 0.0522(6) Uani 1 1 d . . . . .
C14 C 0.5537(6) 0.2102(5) 0.3961(4) 0.152(3) Uani 1 1 d . . . . .
H14A H 0.5015 0.1707 0.3593 0.182 Uiso 1 1 calc R U . . .
H14B H 0.6354 0.1912 0.4225 0.182 Uiso 1 1 calc R U . . .
H14C H 0.5532 0.2516 0.3497 0.182 Uiso 1 1 calc R U . . .
C15 C 0.4353(2) 0.27824(15) 0.6374(2) 0.0514(6) Uani 1 1 d . . . . .
H15A H 0.5032 0.2472 0.6461 0.062 Uiso 1 1 calc R U . . .
H15B H 0.4112 0.2935 0.6949 0.062 Uiso 1 1 calc R U . . .
C16 C 0.11042(19) 0.48449(11) 0.49872(16) 0.0356(4) Uani 1 1 d . . . . .
C17 C 0.0001(2) 0.47109(14) 0.42778(17) 0.0428(5) Uani 1 1 d . . . . .
H17 H -0.0543 0.4373 0.4438 0.051 Uiso 1 1 calc R U . . .
C18 C -0.0309(3) 0.50651(16) 0.3344(2) 0.0540(6) Uani 1 1 d . . . . .
H18 H -0.1063 0.4969 0.2869 0.065 Uiso 1 1 calc R U . . .
C19 C 0.0475(3) 0.55584(17) 0.3100(2) 0.0618(8) Uani 1 1 d . . . . .
H19 H 0.0262 0.5800 0.2458 0.074 Uiso 1 1 calc R U . . .
C20 C 0.1566(3) 0.56980(17) 0.3792(3) 0.0622(8) Uani 1 1 d . . . . .
H20 H 0.2099 0.6043 0.3628 0.075 Uiso 1 1 calc R U . . .
C21 C 0.1894(2) 0.53379(14) 0.4730(2) 0.0489(6) Uani 1 1 d . . . . .
H21 H 0.2657 0.5428 0.5194 0.059 Uiso 1 1 calc R U . . .
C22 C 0.15017(18) 0.30233(11) 0.48180(15) 0.0325(4) Uani 1 1 d . . . . .
C23 C 0.1080(2) 0.25737(14) 0.54617(17) 0.0432(5) Uani 1 1 d . . . . .
H23 H 0.1520 0.2536 0.6159 0.052 Uiso 1 1 calc R U . . .
C24 C 0.0015(2) 0.21757(15) 0.50987(19) 0.0485(6) Uani 1 1 d . . . . .
H24 H -0.0279 0.1874 0.5542 0.058 Uiso 1 1 calc R U . . .
C25 C -0.0590(2) 0.22321(14) 0.4092(2) 0.0453(5) Uani 1 1 d . . . . .
C26 C -0.0199(2) 0.26531(13) 0.34270(18) 0.0461(5) Uani 1 1 d . . . . .
H26 H -0.0637 0.2674 0.2728 0.055 Uiso 1 1 calc R U . . .
C27 C 0.0851(2) 0.30503(12) 0.37928(17) 0.0404(5) Uani 1 1 d . . . . .
H27 H 0.1134 0.3347 0.3337 0.049 Uiso 1 1 calc R U . . .
C28 C 0.0530(2) 0.42184(12) 0.92842(16) 0.0381(4) Uani 1 1 d . . . . .
C29 C 0.1801(2) 0.36059(14) 1.08018(17) 0.0459(5) Uani 1 1 d . . . . .
C30 C 0.0946(3) 0.29912(18) 1.0835(2) 0.0624(7) Uani 1 1 d . . . . .
H30A H 0.0161 0.3201 1.0804 0.075 Uiso 1 1 calc R U . . .
H30B H 0.1247 0.2711 1.1469 0.075 Uiso 1 1 calc R U . . .
H30C H 0.0871 0.2660 1.0254 0.075 Uiso 1 1 calc R U . . .
C31 C 0.1777(3) 0.42319(17) 1.1531(2) 0.0593(7) Uani 1 1 d . . . . .
H31A H 0.2239 0.4652 1.1390 0.071 Uiso 1 1 calc R U . . .
H31B H 0.2129 0.4063 1.2231 0.071 Uiso 1 1 calc R U . . .
H31C H 0.0949 0.4386 1.1443 0.071 Uiso 1 1 calc R U . . .
C32 C 0.3069(3) 0.3317(2) 1.0990(2) 0.0609(7) Uani 1 1 d . . . . .
H32A H 0.3085 0.2937 1.0484 0.073 Uiso 1 1 calc R U . . .
H32B H 0.3341 0.3101 1.1673 0.073 Uiso 1 1 calc R U . . .
H32C H 0.3599 0.3726 1.0935 0.073 Uiso 1 1 calc R U . . .
C33 C 0.59981(18) 0.44458(12) 0.68082(14) 0.0329(4) Uani 1 1 d . . . . .
C34 C 0.63174(18) 0.40420(11) 0.78101(14) 0.0330(4) Uani 1 1 d . . . . .
C35 C 0.72742(18) 0.35178(11) 0.77729(15) 0.0334(4) Uani 1 1 d . . . . .
C36 C 0.75087(18) 0.35953(11) 0.68274(15) 0.0327(4) Uani 1 1 d . . . . .
C37 C 0.8374(2) 0.31797(13) 0.65632(17) 0.0396(5) Uani 1 1 d . . . . .
H37 H 0.8529 0.3242 0.5924 0.048 Uiso 1 1 calc R U . . .
C38 C 0.9008(2) 0.26664(13) 0.72721(18) 0.0421(5) Uani 1 1 d . . . . .
H38 H 0.9613 0.2378 0.7115 0.051 Uiso 1 1 calc R U . . .
C39 C 0.8779(2) 0.25671(13) 0.81985(18) 0.0427(5) Uani 1 1 d . . . . .
H39 H 0.9219 0.2208 0.8663 0.051 Uiso 1 1 calc R U . . .
C40 C 0.7910(2) 0.29892(13) 0.84561(16) 0.0404(5) Uani 1 1 d . . . . .
H40 H 0.7751 0.2918 0.9092 0.049 Uiso 1 1 calc R U . . .
C41 C 0.57708(18) 0.41441(11) 0.85511(14) 0.0328(4) Uani 1 1 d . . . . .
C42 C 0.46930(19) 0.46320(12) 0.84795(15) 0.0341(4) Uani 1 1 d . . . . .
H42A H 0.3988 0.4313 0.8431 0.041 Uiso 1 1 calc R U . . .
H42B H 0.4528 0.4930 0.7849 0.041 Uiso 1 1 calc R U . . .
C43 C 0.48609(18) 0.51583(11) 0.93943(14) 0.0318(4) Uani 1 1 d . . . . .
H43 H 0.5123 0.4850 1.0024 0.038 Uiso 1 1 calc R U . . .
C44 C 0.58196(19) 0.57429(12) 0.94585(16) 0.0374(4) Uani 1 1 d . . . . .
C45 C 0.6435(2) 0.60051(14) 1.05060(18) 0.0454(5) Uani 1 1 d . . . . .
C46 C 0.7711(4) 0.6887(2) 1.1527(3) 0.0793(11) Uani 1 1 d . . . . .
H46A H 0.7132 0.7010 1.1899 0.095 Uiso 1 1 calc R U . . .
H46B H 0.8165 0.7331 1.1461 0.095 Uiso 1 1 calc R U . . .
H46C H 0.8261 0.6505 1.1900 0.095 Uiso 1 1 calc R U . . .
C47 C 0.6106(3) 0.60204(17) 0.8668(2) 0.0553(7) Uani 1 1 d . . . . .
H47A H 0.6708 0.6390 0.8765 0.066 Uiso 1 1 calc R U . . .
H47B H 0.5710 0.5851 0.8001 0.066 Uiso 1 1 calc R U . . .
C48 C 0.61753(19) 0.37234(11) 0.95320(15) 0.0342(4) Uani 1 1 d . . . . .
C49 C 0.5505(2) 0.31339(14) 0.9724(2) 0.0478(5) Uani 1 1 d . . . . .
H49 H 0.4798 0.2989 0.9221 0.057 Uiso 1 1 calc R U . . .
C50 C 0.5854(3) 0.27551(17) 1.0638(2) 0.0582(7) Uani 1 1 d . . . . .
H50 H 0.5400 0.2344 1.0751 0.070 Uiso 1 1 calc R U . . .
C51 C 0.6861(3) 0.29753(17) 1.1385(2) 0.0538(6) Uani 1 1 d . . . . .
H51 H 0.7092 0.2721 1.2018 0.065 Uiso 1 1 calc R U . . .
C52 C 0.7537(2) 0.35689(15) 1.12113(19) 0.0510(6) Uani 1 1 d . . . . .
H52 H 0.8228 0.3723 1.1726 0.061 Uiso 1 1 calc R U . . .
C53 C 0.7198(2) 0.39376(14) 1.02798(17) 0.0428(5) Uani 1 1 d . . . . .
H53 H 0.7669 0.4337 1.0156 0.051 Uiso 1 1 calc R U . . .
C54 C 0.36958(18) 0.55409(11) 0.94071(15) 0.0326(4) Uani 1 1 d . . . . .
C55 C 0.2871(2) 0.57931(13) 0.85280(17) 0.0400(5) Uani 1 1 d . . . . .
H55 H 0.3021 0.5721 0.7889 0.048 Uiso 1 1 calc R U . . .
C56 C 0.1829(2) 0.61501(13) 0.8569(2) 0.0462(5) Uani 1 1 d . . . . .
H56 H 0.1263 0.6317 0.7964 0.055 Uiso 1 1 calc R U . . .
C57 C 0.1633(2) 0.62558(13) 0.9493(2) 0.0495(6) Uani 1 1 d . . . . .
C58 C 0.2430(3) 0.60211(18) 1.0389(2) 0.0589(7) Uani 1 1 d . . . . .
H58 H 0.2280 0.6106 1.1025 0.071 Uiso 1 1 calc R U . . .
C59 C 0.3454(2) 0.56591(15) 1.03330(18) 0.0472(5) Uani 1 1 d . . . . .
H59 H 0.4007 0.5487 1.0941 0.057 Uiso 1 1 calc R U . . .
C60 C 0.67321(19) 0.43347(13) 0.52413(15) 0.0370(4) Uani 1 1 d . . . . .
C61 C 0.5658(2) 0.50400(16) 0.37532(16) 0.0472(5) Uani 1 1 d . . . . .
C62 C 0.4445(3) 0.5415(2) 0.3525(2) 0.0748(10) Uani 1 1 d . . . . .
H62A H 0.4459 0.5788 0.4049 0.090 Uiso 1 1 calc R U . . .
H62B H 0.3830 0.5044 0.3521 0.090 Uiso 1 1 calc R U . . .
H62C H 0.4262 0.5656 0.2858 0.090 Uiso 1 1 calc R U . . .
C63 C 0.6637(3) 0.55930(18) 0.3802(2) 0.0588(7) Uani 1 1 d . . . . .
H63A H 0.6612 0.5981 0.4296 0.071 Uiso 1 1 calc R U . . .
H63B H 0.6524 0.5817 0.3130 0.071 Uiso 1 1 calc R U . . .
H63C H 0.7414 0.5342 0.4012 0.071 Uiso 1 1 calc R U . . .
C64 C 0.5619(3) 0.44205(19) 0.29926(19) 0.0613(7) Uani 1 1 d . . . . .
H64A H 0.5412 0.4627 0.2303 0.074 Uiso 1 1 calc R U . . .
H64B H 0.5015 0.4055 0.3038 0.074 Uiso 1 1 calc R U . . .
H64C H 0.6404 0.4181 0.3146 0.074 Uiso 1 1 calc R U . . .

loop_
_atom_site_aniso_label
_atom_site_aniso_U_11
_atom_site_aniso_U_22
_atom_site_aniso_U_33
_atom_site_aniso_U_23
_atom_site_aniso_U_13
_atom_site_aniso_U_12
F1 0.0433(8) 0.0722(10) 0.0765(11) -0.0174(8) 0.0153(7) -0.0197(7)
F2 0.0602(10) 0.0802(12) 0.0859(13) -0.0186(10) 0.0146(9) 0.0332(9)
O1 0.0569(10) 0.0466(9) 0.0442(9) 0.0095(7) 0.0223(7) 0.0144(7)
O2 0.0785(14) 0.1150(19) 0.0466(11) 0.0033(11) 0.0304(10) 0.0389(14)
O3 0.098(2) 0.146(3) 0.0779(17) 0.0112(17) 0.0412(14) 0.077(2)
O4 0.0502(10) 0.0760(12) 0.0491(10) 0.0120(9) 0.0290(8) 0.0066(9)
O5 0.0465(9) 0.0601(10) 0.0325(8) 0.0052(7) 0.0145(6) 0.0020(7)
O6 0.0441(8) 0.0504(9) 0.0337(7) 0.0045(6) 0.0150(6) 0.0103(7)
O7 0.1105(19) 0.0846(15) 0.0341(9) -0.0046(10) 0.0061(10) -0.0449(14)
O8 0.0711(13) 0.0565(11) 0.0528(11) -0.0077(8) 0.0012(9) -0.0244(9)
O9 0.0510(10) 0.0676(11) 0.0399(8) 0.0116(8) 0.0238(7) 0.0143(8)
O10 0.0406(9) 0.0836(12) 0.0277(7) 0.0100(7) 0.0133(6) 0.0134(8)
N1 0.0376(9) 0.0370(8) 0.0326(8) 0.0025(7) 0.0151(7) -0.0023(7)
N2 0.0315(8) 0.0430(9) 0.0270(8) 0.0000(7) 0.0102(6) -0.0002(7)
C1 0.0367(11) 0.0340(10) 0.0361(10) -0.0012(8) 0.0144(8) -0.0036(8)
C2 0.0329(10) 0.0306(9) 0.0342(10) -0.0036(7) 0.0117(7) -0.0035(7)
C3 0.0328(10) 0.0321(9) 0.0349(10) -0.0048(7) 0.0138(8) -0.0058(7)
C4 0.0321(10) 0.0346(9) 0.0362(10) -0.0023(8) 0.0126(8) -0.0063(7)
C5 0.0404(12) 0.0470(11) 0.0423(11) -0.0013(9) 0.0224(9) -0.0011(9)
C6 0.0396(12) 0.0459(12) 0.0523(13) -0.0039(10) 0.0227(9) 0.0037(9)
C7 0.0411(11) 0.0383(10) 0.0437(11) 0.0006(9) 0.0139(9) 0.0038(9)
C8 0.0414(11) 0.0349(10) 0.0371(10) -0.0027(8) 0.0148(8) -0.0018(8)
C9 0.0323(10) 0.0328(9) 0.0326(9) -0.0069(7) 0.0110(7) -0.0063(7)
C10 0.0311(10) 0.0447(11) 0.0314(9) -0.0075(8) 0.0085(7) -0.0020(8)
C11 0.0338(10) 0.0385(10) 0.0286(9) -0.0012(7) 0.0126(7) 0.0008(8)
C12 0.0335(10) 0.0416(10) 0.0418(11) -0.0029(9) 0.0142(8) -0.0003(8)
C13 0.0480(14) 0.0603(14) 0.0549(15) -0.0006(11) 0.0254(11) 0.0136(11)
C14 0.158(5) 0.213(7) 0.110(4) 0.016(4) 0.081(4) 0.124(5)
C15 0.0448(13) 0.0571(14) 0.0471(13) -0.0026(11) 0.0048(10) 0.0100(11)
C16 0.0406(11) 0.0359(10) 0.0356(10) -0.0033(8) 0.0196(8) 0.0043(8)
C17 0.0466(13) 0.0462(11) 0.0370(11) -0.0039(9) 0.0142(9) 0.0033(9)
C18 0.0604(16) 0.0605(15) 0.0400(12) -0.0036(11) 0.0128(11) 0.0180(12)
C19 0.078(2) 0.0660(17) 0.0540(15) 0.0202(13) 0.0390(15) 0.0326(15)
C20 0.0661(18) 0.0579(15) 0.0796(19) 0.0264(14) 0.0483(16) 0.0208(13)
C21 0.0450(13) 0.0452(12) 0.0650(16) 0.0076(11) 0.0292(11) 0.0060(10)
C22 0.0326(10) 0.0347(9) 0.0317(9) -0.0039(7) 0.0115(7) 0.0018(8)
C23 0.0511(13) 0.0503(12) 0.0309(10) -0.0051(9) 0.0158(9) -0.0089(10)
C24 0.0576(15) 0.0522(13) 0.0454(13) -0.0101(10) 0.0301(11) -0.0164(11)
C25 0.0331(11) 0.0455(12) 0.0578(14) -0.0145(10) 0.0137(10) -0.0043(9)
C26 0.0451(13) 0.0468(12) 0.0391(12) 0.0002(9) 0.0000(9) 0.0014(9)
C27 0.0455(12) 0.0379(10) 0.0357(10) 0.0032(8) 0.0081(8) 0.0001(9)
C28 0.0402(11) 0.0414(11) 0.0365(10) 0.0016(8) 0.0170(9) -0.0056(8)
C29 0.0569(14) 0.0520(13) 0.0291(10) 0.0022(9) 0.0127(9) -0.0064(11)
C30 0.0721(18) 0.0624(16) 0.0495(14) 0.0077(12) 0.0119(12) -0.0170(14)
C31 0.0803(19) 0.0614(16) 0.0392(12) -0.0056(11) 0.0217(12) -0.0096(14)
C32 0.0606(17) 0.0782(18) 0.0396(13) 0.0041(12) 0.0073(11) 0.0037(14)
C33 0.0314(10) 0.0407(10) 0.0271(9) -0.0039(7) 0.0092(7) -0.0031(8)
C34 0.0337(10) 0.0379(10) 0.0277(9) -0.0022(8) 0.0094(7) -0.0022(8)
C35 0.0354(10) 0.0367(10) 0.0294(9) -0.0046(8) 0.0113(8) -0.0041(8)
C36 0.0316(10) 0.0366(10) 0.0298(9) -0.0042(8) 0.0087(7) -0.0049(8)
C37 0.0401(11) 0.0469(12) 0.0343(10) -0.0017(9) 0.0146(8) 0.0020(9)
C38 0.0421(12) 0.0448(12) 0.0421(11) -0.0033(9) 0.0164(9) 0.0072(9)
C39 0.0475(13) 0.0424(11) 0.0389(11) 0.0006(9) 0.0132(9) 0.0061(9)
C40 0.0476(12) 0.0437(11) 0.0316(10) 0.0011(8) 0.0139(8) 0.0023(9)
C41 0.0351(10) 0.0364(9) 0.0268(9) -0.0045(7) 0.0088(7) -0.0036(8)
C42 0.0326(10) 0.0429(10) 0.0268(9) -0.0049(7) 0.0084(7) -0.0021(8)
C43 0.0329(10) 0.0379(10) 0.0257(9) -0.0006(7) 0.0102(7) -0.0013(8)
C44 0.0361(11) 0.0423(10) 0.0358(10) -0.0054(8) 0.0134(8) -0.0037(8)
C45 0.0438(12) 0.0473(12) 0.0412(12) -0.0056(10) 0.0056(9) -0.0050(9)
C46 0.092(2) 0.0598(17) 0.0646(19) -0.0147(14) -0.0130(17) -0.0206(16)
C47 0.0659(17) 0.0619(15) 0.0477(13) -0.0135(11) 0.0316(12) -0.0249(13)
C48 0.0371(11) 0.0390(10) 0.0302(10) -0.0002(7) 0.0157(8) 0.0046(8)
C49 0.0420(13) 0.0524(13) 0.0490(13) 0.0060(10) 0.0132(10) -0.0046(10)
C50 0.0536(15) 0.0592(15) 0.0660(17) 0.0229(13) 0.0239(13) -0.0002(12)
C51 0.0559(15) 0.0631(15) 0.0453(13) 0.0195(12) 0.0191(11) 0.0151(12)
C52 0.0543(14) 0.0556(14) 0.0367(12) 0.0015(10) 0.0028(10) 0.0103(11)
C53 0.0434(12) 0.0457(12) 0.0378(11) 0.0002(9) 0.0093(9) -0.0002(9)
C54 0.0355(10) 0.0323(9) 0.0314(9) -0.0013(7) 0.0115(8) -0.0027(7)
C55 0.0415(12) 0.0442(11) 0.0331(10) -0.0008(8) 0.0088(8) -0.0008(9)
C56 0.0437(12) 0.0388(11) 0.0479(12) -0.0009(9) 0.0000(9) 0.0029(9)
C57 0.0451(13) 0.0410(11) 0.0624(15) -0.0067(10) 0.0156(11) 0.0086(9)
C58 0.0677(18) 0.0682(16) 0.0475(14) -0.0005(12) 0.0273(12) 0.0226(14)
C59 0.0518(14) 0.0568(13) 0.0352(11) 0.0046(10) 0.0158(9) 0.0156(11)
C60 0.0359(10) 0.0490(11) 0.0278(9) -0.0006(8) 0.0116(8) -0.0023(9)
C61 0.0437(12) 0.0722(16) 0.0261(10) 0.0083(10) 0.0104(8) 0.0091(11)
C62 0.0601(18) 0.123(3) 0.0401(14) 0.0169(16) 0.0128(12) 0.0354(18)
C63 0.0634(17) 0.0690(17) 0.0399(13) 0.0071(12) 0.0082(11) 0.0002(13)
C64 0.0718(18) 0.0766(18) 0.0325(12) -0.0011(12) 0.0100(11) -0.0022(14)

loop_
_atom_type_symbol
_atom_type_description
_atom_type_scat_dispersion_real
_atom_type_scat_dispersion_imag
_atom_type_scat_source
C C 0.0181 0.0091 'International Tables Vol C Tables 4.2.6.8 and 6.1.1.4'
H H 0.0000 0.0000 'International Tables Vol C Tables 4.2.6.8 and 6.1.1.4'
F F 0.0727 0.0534 'International Tables Vol C Tables 4.2.6.8 and 6.1.1.4'
N N 0.0311 0.0180 'International Tables Vol C Tables 4.2.6.8 and 6.1.1.4'
O O 0.0492 0.0322 'International Tables Vol C Tables 4.2.6.8 and 6.1.1.4'

loop_
_geom_angle_atom_site_label_1
_geom_angle_atom_site_label_2
_geom_angle_atom_site_label_3
_geom_angle
_geom_angle_site_symmetry_1
_geom_angle_site_symmetry_3
C13 O3 C14 115.9(3) . .
C28 O5 C29 120.92(18) . .
C45 O8 C46 115.8(2) . .
C60 O10 C61 119.80(17) . .
C28 N1 C1 127.13(18) . .
C28 N1 C4 122.88(18) . .
C1 N1 C4 109.84(16) . .
C33 N2 C60 127.25(18) . .
C33 N2 C36 110.27(16) . .
C60 N2 C36 122.49(17) . .
O1 C1 N1 124.26(19) . .
O1 C1 C2 128.92(19) . .
N1 C1 C2 106.80(17) . .
C9 C2 C3 130.20(19) . .
C9 C2 C1 124.10(19) . .
C3 C2 C1 105.56(17) . .
C8 C3 C4 118.59(19) . .
C8 C3 C2 132.49(19) . .
C4 C3 C2 108.76(18) . .
C5 C4 C3 122.1(2) . .
C5 C4 N1 128.81(19) . .
C3 C4 N1 108.99(18) . .
C4 C5 C6 117.8(2) . .
C4 C5 H5 121.1 . .
C6 C5 H5 121.1 . .
C7 C6 C5 121.4(2) . .
C7 C6 H6 119.3 . .
C5 C6 H6 119.3 . .
C6 C7 C8 120.3(2) . .
C6 C7 H7 119.9 . .
C8 C7 H7 119.9 . .
C3 C8 C7 119.8(2) . .
C3 C8 H8 120.1 . .
C7 C8 H8 120.1 . .
C2 C9 C16 122.00(18) . .
C2 C9 C10 123.09(19) . .
C16 C9 C10 114.82(17) . .
C9 C10 C11 115.05(16) . .
C9 C10 H10A 108.5 . .
C11 C10 H10A 108.5 . .
C9 C10 H10B 108.5 . .
C11 C10 H10B 108.5 . .
H10A C10 H10B 107.5 . .
C22 C11 C12 111.20(17) . .
C22 C11 C10 112.10(16) . .
C12 C11 C10 111.16(17) . .
C22 C11 H11 107.4 . .
C12 C11 H11 107.4 . .
C10 C11 H11 107.4 . .
C15 C12 C13 120.3(2) . .
C15 C12 C11 125.3(2) . .
C13 C12 C11 114.37(19) . .
O2 C13 O3 123.2(3) . .
O2 C13 C12 124.5(2) . .
O3 C13 C12 112.3(2) . .
O3 C14 H14A 109.5 . .
O3 C14 H14B 109.5 . .
H14A C14 H14B 109.5 . .
O3 C14 H14C 109.5 . .
H14A C14 H14C 109.5 . .
H14B C14 H14C 109.5 . .
C12 C15 H15A 120.0 . .
C12 C15 H15B 120.0 . .
H15A C15 H15B 120.0 . .
C17 C16 C21 118.6(2) . .
C17 C16 C9 121.3(2) . .
C21 C16 C9 120.0(2) . .
C18 C17 C16 120.8(2) . .
C18 C17 H17 119.6 . .
C16 C17 H17 119.6 . .
C17 C18 C19 120.2(3) . .
C17 C18 H18 119.9 . .
C19 C18 H18 119.9 . .
C20 C19 C18 119.7(3) . .
C20 C19 H19 120.1 . .
C18 C19 H19 120.1 . .
C19 C20 C21 120.5(3) . .
C19 C20 H20 119.7 . .
C21 C20 H20 119.7 . .
C20 C21 C16 120.1(3) . .
C20 C21 H21 119.9 . .
C16 C21 H21 119.9 . .
C23 C22 C27 118.1(2) . .
C23 C22 C11 121.78(18) . .
C27 C22 C11 120.12(19) . .
C22 C23 C24 120.9(2) . .
C22 C23 H23 119.6 . .
C24 C23 H23 119.6 . .
C25 C24 C23 118.3(2) . .
C25 C24 H24 120.8 . .
C23 C24 H24 120.8 . .
C26 C25 C24 123.0(2) . .
C26 C25 F1 118.8(2) . .
C24 C25 F1 118.2(2) . .
C25 C26 C27 118.4(2) . .
C25 C26 H26 120.8 . .
C27 C26 H26 120.8 . .
C26 C27 C22 121.3(2) . .
C26 C27 H27 119.4 . .
C22 C27 H27 119.4 . .
O4 C28 O5 127.4(2) . .
O4 C28 N1 122.2(2) . .
O5 C28 N1 110.41(18) . .
O5 C29 C30 109.1(2) . .
O5 C29 C31 111.3(2) . .
C30 C29 C31 113.3(2) . .
O5 C29 C32 101.14(19) . .
C30 C29 C32 111.4(3) . .
C31 C29 C32 110.1(2) . .
C29 C30 H30A 109.5 . .
C29 C30 H30B 109.5 . .
H30A C30 H30B 109.5 . .
C29 C30 H30C 109.5 . .
H30A C30 H30C 109.5 . .
H30B C30 H30C 109.5 . .
C29 C31 H31A 109.5 . .
C29 C31 H31B 109.5 . .
H31A C31 H31B 109.5 . .
C29 C31 H31C 109.5 . .
H31A C31 H31C 109.5 . .
H31B C31 H31C 109.5 . .
C29 C32 H32A 109.5 . .
C29 C32 H32B 109.5 . .
H32A C32 H32B 109.5 . .
C29 C32 H32C 109.5 . .
H32A C32 H32C 109.5 . .
H32B C32 H32C 109.5 . .
O6 C33 N2 125.25(19) . .
O6 C33 C34 128.34(19) . .
N2 C33 C34 106.39(17) . .
C41 C34 C35 129.36(18) . .
C41 C34 C33 124.78(19) . .
C35 C34 C33 105.82(16) . .
C40 C35 C36 118.83(19) . .
C40 C35 C34 132.77(19) . .
C36 C35 C34 108.38(17) . .
C37 C36 C35 122.3(2) . .
C37 C36 N2 128.60(19) . .
C35 C36 N2 109.11(17) . .
C36 C37 C38 117.3(2) . .
C36 C37 H37 121.3 . .
C38 C37 H37 121.3 . .
C39 C38 C37 121.6(2) . .
C39 C38 H38 119.2 . .
C37 C38 H38 119.2 . .
C38 C39 C40 120.5(2) . .
C38 C39 H39 119.8 . .
C40 C39 H39 119.8 . .
C39 C40 C35 119.4(2) . .
C39 C40 H40 120.3 . .
C35 C40 H40 120.3 . .
C34 C41 C48 120.52(19) . .
C34 C41 C42 126.03(18) . .
C48 C41 C42 113.37(17) . .
C41 C42 C43 113.21(16) . .
C41 C42 H42A 108.9 . .
C43 C42 H42A 108.9 . .
C41 C42 H42B 108.9 . .
C43 C42 H42B 108.9 . .
H42A C42 H42B 107.7 . .
C44 C43 C54 109.10(16) . .
C44 C43 C42 113.33(17) . .
C54 C43 C42 112.31(16) . .
C44 C43 H43 107.3 . .
C54 C43 H43 107.3 . .
C42 C43 H43 107.3 . .
C47 C44 C45 120.4(2) . .
C47 C44 C43 124.6(2) . .
C45 C44 C43 114.91(19) . .
O7 C45 O8 122.6(2) . .
O7 C45 C44 123.9(2) . .
O8 C45 C44 113.5(2) . .
O8 C46 H46A 109.5 . .
O8 C46 H46B 109.5 . .
H46A C46 H46B 109.5 . .
O8 C46 H46C 109.5 . .
H46A C46 H46C 109.5 . .
H46B C46 H46C 109.5 . .
C44 C47 H47A 120.0 . .
C44 C47 H47B 120.0 . .
H47A C47 H47B 120.0 . .
C49 C48 C53 119.0(2) . .
C49 C48 C41 120.5(2) . .
C53 C48 C41 120.46(19) . .
C50 C49 C48 120.9(2) . .
C50 C49 H49 119.5 . .
C48 C49 H49 119.5 . .
C51 C50 C49 120.0(2) . .
C51 C50 H50 120.0 . .
C49 C50 H50 120.0 . .
C50 C51 C52 119.9(2) . .
C50 C51 H51 120.0 . .
C52 C51 H51 120.0 . .
C51 C52 C53 119.9(2) . .
C51 C52 H52 120.1 . .
C53 C52 H52 120.1 . .
C48 C53 C52 120.3(2) . .
C48 C53 H53 119.9 . .
C52 C53 H53 119.9 . .
C55 C54 C59 118.1(2) . .
C55 C54 C43 122.49(18) . .
C59 C54 C43 119.35(18) . .
C54 C55 C56 121.0(2) . .
C54 C55 H55 119.5 . .
C56 C55 H55 119.5 . .
C57 C56 C55 118.7(2) . .
C57 C56 H56 120.6 . .
C55 C56 H56 120.6 . .
F2 C57 C56 119.0(2) . .
F2 C57 C58 118.5(2) . .
C56 C57 C58 122.4(2) . .
C57 C58 C59 118.1(2) . .
C57 C58 H58 121.0 . .
C59 C58 H58 121.0 . .
C58 C59 C54 121.6(2) . .
C58 C59 H59 119.2 . .
C54 C59 H59 119.2 . .
O9 C60 O10 127.2(2) . .
O9 C60 N2 121.8(2) . .
O10 C60 N2 111.00(18) . .
O10 C61 C63 109.6(2) . .
O10 C61 C62 101.40(19) . .
C63 C61 C62 111.4(3) . .
O10 C61 C64 110.7(2) . .
C63 C61 C64 113.1(2) . .
C62 C61 C64 110.0(3) . .
C61 C62 H62A 109.5 . .
C61 C62 H62B 109.5 . .
H62A C62 H62B 109.5 . .
C61 C62 H62C 109.5 . .
H62A C62 H62C 109.5 . .
H62B C62 H62C 109.5 . .
C61 C63 H63A 109.5 . .
C61 C63 H63B 109.5 . .
H63A C63 H63B 109.5 . .
C61 C63 H63C 109.5 . .
H63A C63 H63C 109.5 . .
H63B C63 H63C 109.5 . .
C61 C64 H64A 109.5 . .
C61 C64 H64B 109.5 . .
H64A C64 H64B 109.5 . .
C61 C64 H64C 109.5 . .
H64A C64 H64C 109.5 . .
H64B C64 H64C 109.5 . .

loop_
_geom_bond_atom_site_label_1
_geom_bond_atom_site_label_2
_geom_bond_distance
_geom_bond_site_symmetry_2
F1 C25 1.369(3) .
F2 C57 1.358(3) .
O1 C1 1.214(3) .
O2 C13 1.187(4) .
O3 C13 1.338(3) .
O3 C14 1.445(5) .
O4 C28 1.201(3) .
O5 C28 1.321(3) .
O5 C29 1.492(3) .
O6 C33 1.213(3) .
O7 C45 1.200(3) .
O8 C45 1.327(3) .
O8 C46 1.447(4) .
O9 C60 1.200(3) .
O10 C60 1.316(3) .
O10 C61 1.490(3) .
N1 C28 1.417(3) .
N1 C1 1.419(3) .
N1 C4 1.422(3) .
N2 C33 1.415(3) .
N2 C60 1.416(3) .
N2 C36 1.427(3) .
C1 C2 1.499(3) .
C2 C9 1.365(3) .
C2 C3 1.467(3) .
C3 C8 1.391(3) .
C3 C4 1.408(3) .
C4 C5 1.385(3) .
C5 C6 1.391(3) .
C5 H5 0.9500 .
C6 C7 1.384(3) .
C6 H6 0.9500 .
C7 C8 1.393(3) .
C7 H7 0.9500 .
C8 H8 0.9500 .
C9 C16 1.492(3) .
C9 C10 1.510(3) .
C10 C11 1.543(3) .
C10 H10A 0.9900 .
C10 H10B 0.9900 .
C11 C22 1.515(3) .
C11 C12 1.527(3) .
C11 H11 1.0000 .
C12 C15 1.324(4) .
C12 C13 1.496(3) .
C14 H14A 0.9800 .
C14 H14B 0.9800 .
C14 H14C 0.9800 .
C15 H15A 0.9500 .
C15 H15B 0.9500 .
C16 C17 1.396(3) .
C16 C21 1.397(3) .
C17 C18 1.384(4) .
C17 H17 0.9500 .
C18 C19 1.384(5) .
C18 H18 0.9500 .
C19 C20 1.377(5) .
C19 H19 0.9500 .
C20 C21 1.394(4) .
C20 H20 0.9500 .
C21 H21 0.9500 .
C22 C23 1.388(3) .
C22 C27 1.396(3) .
C23 C24 1.398(3) .
C23 H23 0.9500 .
C24 C25 1.364(4) .
C24 H24 0.9500 .
C25 C26 1.361(4) .
C26 C27 1.385(3) .
C26 H26 0.9500 .
C27 H27 0.9500 .
C29 C30 1.501(4) .
C29 C31 1.514(4) .
C29 C32 1.520(4) .
C30 H30A 0.9800 .
C30 H30B 0.9800 .
C30 H30C 0.9800 .
C31 H31A 0.9800 .
C31 H31B 0.9800 .
C31 H31C 0.9800 .
C32 H32A 0.9800 .
C32 H32B 0.9800 .
C32 H32C 0.9800 .
C33 C34 1.505(3) .
C34 C41 1.357(3) .
C34 C35 1.475(3) .
C35 C40 1.394(3) .
C35 C36 1.406(3) .
C36 C37 1.386(3) .
C37 C38 1.394(3) .
C37 H37 0.9500 .
C38 C39 1.382(3) .
C38 H38 0.9500 .
C39 C40 1.392(3) .
C39 H39 0.9500 .
C40 H40 0.9500 .
C41 C48 1.499(3) .
C41 C42 1.515(3) .
C42 C43 1.541(3) .
C42 H42A 0.9900 .
C42 H42B 0.9900 .
C43 C44 1.522(3) .
C43 C54 1.529(3) .
C43 H43 1.0000 .
C44 C47 1.320(3) .
C44 C45 1.489(3) .
C46 H46A 0.9800 .
C46 H46B 0.9800 .
C46 H46C 0.9800 .
C47 H47A 0.9500 .
C47 H47B 0.9500 .
C48 C49 1.389(3) .
C48 C53 1.389(3) .
C49 C50 1.383(4) .
C49 H49 0.9500 .
C50 C51 1.380(4) .
C50 H50 0.9500 .
C51 C52 1.390(4) .
C51 H51 0.9500 .
C52 C53 1.394(3) .
C52 H52 0.9500 .
C53 H53 0.9500 .
C54 C55 1.388(3) .
C54 C59 1.393(3) .
C55 C56 1.392(3) .
C55 H55 0.9500 .
C56 C57 1.363(4) .
C56 H56 0.9500 .
C57 C58 1.380(4) .
C58 C59 1.382(4) .
C58 H58 0.9500 .
C59 H59 0.9500 .
C61 C63 1.504(4) .
C61 C62 1.519(4) .
C61 C64 1.521(4) .
C62 H62A 0.9800 .
C62 H62B 0.9800 .
C62 H62C 0.9800 .
C63 H63A 0.9800 .
C63 H63B 0.9800 .
C63 H63C 0.9800 .
C64 H64A 0.9800 .
C64 H64B 0.9800 .
C64 H64C 0.9800 .

loop_
_geom_torsion_atom_site_label_1
_geom_torsion_atom_site_label_2
_geom_torsion_atom_site_label_3
_geom_torsion_atom_site_label_4
_geom_torsion
_geom_torsion_site_symmetry_1
_geom_torsion_site_symmetry_2
_geom_torsion_site_symmetry_3
_geom_torsion_site_symmetry_4
C28 N1 C1 O1 8.3(3) . . . .
C4 N1 C1 O1 -176.0(2) . . . .
C28 N1 C1 C2 -173.32(19) . . . .
C4 N1 C1 C2 2.3(2) . . . .
O1 C1 C2 C9 -7.4(3) . . . .
N1 C1 C2 C9 174.35(18) . . . .
O1 C1 C2 C3 176.5(2) . . . .
N1 C1 C2 C3 -1.7(2) . . . .
C9 C2 C3 C8 -0.1(4) . . . .
C1 C2 C3 C8 175.7(2) . . . .
C9 C2 C3 C4 -175.2(2) . . . .
C1 C2 C3 C4 0.6(2) . . . .
C8 C3 C4 C5 1.5(3) . . . .
C2 C3 C4 C5 177.39(19) . . . .
C8 C3 C4 N1 -175.09(17) . . . .
C2 C3 C4 N1 0.8(2) . . . .
C28 N1 C4 C5 -2.4(3) . . . .
C1 N1 C4 C5 -178.3(2) . . . .
C28 N1 C4 C3 173.85(18) . . . .
C1 N1 C4 C3 -2.0(2) . . . .
C3 C4 C5 C6 -1.4(3) . . . .
N1 C4 C5 C6 174.4(2) . . . .
C4 C5 C6 C7 0.1(4) . . . .
C5 C6 C7 C8 1.1(4) . . . .
C4 C3 C8 C7 -0.2(3) . . . .
C2 C3 C8 C7 -175.0(2) . . . .
C6 C7 C8 C3 -1.0(3) . . . .
C3 C2 C9 C16 -7.0(3) . . . .
C1 C2 C9 C16 177.93(18) . . . .
C3 C2 C9 C10 169.38(19) . . . .
C1 C2 C9 C10 -5.7(3) . . . .
C2 C9 C10 C11 137.4(2) . . . .
C16 C9 C10 C11 -46.0(2) . . . .
C9 C10 C11 C22 -51.7(2) . . . .
C9 C10 C11 C12 -176.82(18) . . . .
C22 C11 C12 C15 -100.3(3) . . . .
C10 C11 C12 C15 25.3(3) . . . .
C22 C11 C12 C13 78.3(2) . . . .
C10 C11 C12 C13 -156.0(2) . . . .
C14 O3 C13 O2 -1.6(7) . . . .
C14 O3 C13 C12 -179.9(5) . . . .
C15 C12 C13 O2 179.4(3) . . . .
C11 C12 C13 O2 0.7(4) . . . .
C15 C12 C13 O3 -2.3(4) . . . .
C11 C12 C13 O3 179.0(3) . . . .
C2 C9 C16 C17 -65.2(3) . . . .
C10 C9 C16 C17 118.2(2) . . . .
C2 C9 C16 C21 119.0(2) . . . .
C10 C9 C16 C21 -57.7(2) . . . .
C21 C16 C17 C18 -0.7(3) . . . .
C9 C16 C17 C18 -176.6(2) . . . .
C16 C17 C18 C19 0.1(4) . . . .
C17 C18 C19 C20 -0.2(4) . . . .
C18 C19 C20 C21 1.0(4) . . . .
C19 C20 C21 C16 -1.7(4) . . . .
C17 C16 C21 C20 1.5(3) . . . .
C9 C16 C21 C20 177.5(2) . . . .
C12 C11 C22 C23 73.1(2) . . . .
C10 C11 C22 C23 -52.0(3) . . . .
C12 C11 C22 C27 -107.9(2) . . . .
C10 C11 C22 C27 126.9(2) . . . .
C27 C22 C23 C24 -1.8(3) . . . .
C11 C22 C23 C24 177.2(2) . . . .
C22 C23 C24 C25 0.9(4) . . . .
C23 C24 C25 C26 0.5(4) . . . .
C23 C24 C25 F1 179.5(2) . . . .
C24 C25 C26 C27 -1.0(4) . . . .
F1 C25 C26 C27 -180.0(2) . . . .
C25 C26 C27 C22 0.1(4) . . . .
C23 C22 C27 C26 1.3(3) . . . .
C11 C22 C27 C26 -177.7(2) . . . .
C29 O5 C28 O4 5.6(4) . . . .
C29 O5 C28 N1 -176.60(18) . . . .
C1 N1 C28 O4 -167.2(2) . . . .
C4 N1 C28 O4 17.7(3) . . . .
C1 N1 C28 O5 14.9(3) . . . .
C4 N1 C28 O5 -160.19(18) . . . .
C28 O5 C29 C30 66.0(3) . . . .
C28 O5 C29 C31 -59.7(3) . . . .
C28 O5 C29 C32 -176.6(2) . . . .
C60 N2 C33 O6 -3.0(3) . . . .
C36 N2 C33 O6 176.7(2) . . . .
C60 N2 C33 C34 178.52(19) . . . .
C36 N2 C33 C34 -1.8(2) . . . .
O6 C33 C34 C41 5.1(3) . . . .
N2 C33 C34 C41 -176.46(18) . . . .
O6 C33 C34 C35 -177.2(2) . . . .
N2 C33 C34 C35 1.3(2) . . . .
C41 C34 C35 C40 -1.0(4) . . . .
C33 C34 C35 C40 -178.5(2) . . . .
C41 C34 C35 C36 177.3(2) . . . .
C33 C34 C35 C36 -0.3(2) . . . .
C40 C35 C36 C37 -2.0(3) . . . .
C34 C35 C36 C37 179.51(19) . . . .
C40 C35 C36 N2 177.72(18) . . . .
C34 C35 C36 N2 -0.8(2) . . . .
C33 N2 C36 C37 -178.7(2) . . . .
C60 N2 C36 C37 1.0(3) . . . .
C33 N2 C36 C35 1.7(2) . . . .
C60 N2 C36 C35 -178.63(18) . . . .
C35 C36 C37 C38 0.7(3) . . . .
N2 C36 C37 C38 -178.9(2) . . . .
C36 C37 C38 C39 0.7(3) . . . .
C37 C38 C39 C40 -0.9(4) . . . .
C38 C39 C40 C35 -0.4(4) . . . .
C36 C35 C40 C39 1.7(3) . . . .
C34 C35 C40 C39 179.8(2) . . . .
C35 C34 C41 C48 4.1(3) . . . .
C33 C34 C41 C48 -178.75(18) . . . .
C35 C34 C41 C42 -172.27(19) . . . .
C33 C34 C41 C42 4.9(3) . . . .
C34 C41 C42 C43 -130.6(2) . . . .
C48 C41 C42 C43 52.9(2) . . . .
C41 C42 C43 C44 66.3(2) . . . .
C41 C42 C43 C54 -169.51(16) . . . .
C54 C43 C44 C47 -96.3(3) . . . .
C42 C43 C44 C47 29.7(3) . . . .
C54 C43 C44 C45 82.9(2) . . . .
C42 C43 C44 C45 -151.15(19) . . . .
C46 O8 C45 O7 1.0(4) . . . .
C46 O8 C45 C44 -179.4(3) . . . .
C47 C44 C45 O7 -168.3(3) . . . .
C43 C44 C45 O7 12.4(4) . . . .
C47 C44 C45 O8 12.1(4) . . . .
C43 C44 C45 O8 -167.2(2) . . . .
C34 C41 C48 C49 -104.8(2) . . . .
C42 C41 C48 C49 72.0(2) . . . .
C34 C41 C48 C53 78.0(3) . . . .
C42 C41 C48 C53 -105.3(2) . . . .
C53 C48 C49 C50 -1.0(4) . . . .
C41 C48 C49 C50 -178.2(2) . . . .
C48 C49 C50 C51 1.9(4) . . . .
C49 C50 C51 C52 -1.2(5) . . . .
C50 C51 C52 C53 -0.3(4) . . . .
C49 C48 C53 C52 -0.6(3) . . . .
C41 C48 C53 C52 176.7(2) . . . .
C51 C52 C53 C48 1.3(4) . . . .
C44 C43 C54 C55 87.4(2) . . . .
C42 C43 C54 C55 -39.1(3) . . . .
C44 C43 C54 C59 -91.1(2) . . . .
C42 C43 C54 C59 142.3(2) . . . .
C59 C54 C55 C56 -0.4(3) . . . .
C43 C54 C55 C56 -178.9(2) . . . .
C54 C55 C56 C57 0.7(4) . . . .
C55 C56 C57 F2 -179.8(2) . . . .
C55 C56 C57 C58 -0.1(4) . . . .
F2 C57 C58 C59 179.0(3) . . . .
C56 C57 C58 C59 -0.7(5) . . . .
C57 C58 C59 C54 1.0(5) . . . .
C55 C54 C59 C58 -0.4(4) . . . .
C43 C54 C59 C58 178.1(2) . . . .
C61 O10 C60 O9 -5.1(4) . . . .
C61 O10 C60 N2 175.5(2) . . . .
C33 N2 C60 O9 167.2(2) . . . .
C36 N2 C60 O9 -12.4(3) . . . .
C33 N2 C60 O10 -13.4(3) . . . .
C36 N2 C60 O10 167.00(19) . . . .
C60 O10 C61 C63 -64.6(3) . . . .
C60 O10 C61 C62 177.6(3) . . . .
C60 O10 C61 C64 60.9(3) . . . .
